data_7017003
loop_
_publ_author_name
'Zats, Galina M.'
'Arora, Himanshu'
'Lavi, Ronit'
'Yufit, Dmitry'
'Benisvy, Laurent'

_publ_section_title
;
 Phenolate and phenoxyl radical complexes of Cu(ii) and Co(iii), bearing a
 new redox active N,O-phenol-pyrazole ligand.
;
_journal_issue 41
_journal_name_full 'Dalton transactions (Cambridge, England : 2003)'
_journal_page_first 10889
_journal_page_last 10896
_journal_paper_doi 10.1039/c1dt10615e
_journal_volume 40
_journal_year 2011
_chemical_formula_moiety 'C54 H75 Co N6 O3'
_chemical_formula_sum 'C54 H75 Co N6 O3'
_chemical_formula_weight 915.13
_space_group_IT_number 14
_symmetry_cell_setting monoclinic
_symmetry_space_group_name_Hall '-P 2ybc'
_symmetry_space_group_name_H-M 'P 1 21/c 1'
_atom_sites_solution_hydrogens geom
_atom_sites_solution_primary other
_atom_sites_solution_secondary difmap
_audit_creation_method SHELXL-97
_cell_angle_alpha 90.00
_cell_angle_beta 93.63(2)
_cell_angle_gamma 90.00
_cell_formula_units_Z 4
_cell_length_a 12.9851(6)
_cell_length_b 31.8067(16)
_cell_length_c 13.1765(7)
_cell_measurement_reflns_used 6191
_cell_measurement_temperature 120
_cell_measurement_theta_max 28.09
_cell_measurement_theta_min 2.36
_cell_volume 5431.1(5)
_computing_cell_refinement 'SAINT v6.45A (Bruker, 2003)'
_computing_data_collection 'SMART v5.625 (Bruker, 2001)'
_computing_data_reduction 'SAINT v6.45A (Bruker, 2003)'
_computing_molecular_graphics
;
OLEX2: a complete structure solution, refinement and analysis program.
Dolomanov et al., J. Appl. Cryst. (2009). 42, 339-341
;
_computing_publication_material
;
OLEX2: a complete structure solution, refinement and analysis program.
Dolomanov et al., J. Appl. Cryst. (2009). 42, 339-341
;
_computing_structure_refinement 'SHELXL-97 (Sheldrick, 1997)'
_computing_structure_solution 'smtbx-flip (Bourhis, 2008)'
_diffrn_ambient_temperature 120
_diffrn_measured_fraction_theta_full 0.998
_diffrn_measured_fraction_theta_max 0.998
_diffrn_measurement_device_type 'Bruker SMART CCD 6000 area detector'
_diffrn_measurement_method '\w scans'
_diffrn_radiation_monochromator Parallel,graphite
_diffrn_radiation_source 'fine-focus sealed tube'
_diffrn_radiation_type 'MO K\a'
_diffrn_radiation_wavelength 0.71073
_diffrn_reflns_av_R_equivalents 0.1442
_diffrn_reflns_av_sigmaI/netI 0.1383
_diffrn_reflns_limit_h_max 16
_diffrn_reflns_limit_h_min -16
_diffrn_reflns_limit_k_max 40
_diffrn_reflns_limit_k_min -41
_diffrn_reflns_limit_l_max 17
_diffrn_reflns_limit_l_min -17
_diffrn_reflns_number 49622
_diffrn_reflns_theta_full 27.50
_diffrn_reflns_theta_max 27.50
_diffrn_reflns_theta_min 2.01
_diffrn_source_current 35.0
_diffrn_source_power 0.1
_diffrn_source_target Mo
_diffrn_source_voltage 50.0
_exptl_absorpt_coefficient_mu 0.360
_exptl_absorpt_correction_type none
_exptl_crystal_colour brown
_exptl_crystal_colour_lustre dull
_exptl_crystal_colour_modifier dark
_exptl_crystal_colour_primary brown
_exptl_crystal_density_diffrn 1.119
_exptl_crystal_density_method 'not measured'
_exptl_crystal_description plate
_exptl_crystal_F_000 1968
_exptl_crystal_size_max 0.48
_exptl_crystal_size_mid 0.16
_exptl_crystal_size_min 0.06
_refine_diff_density_max 0.693
_refine_diff_density_min -0.765
_refine_diff_density_rms 0.076
_refine_ls_extinction_method none
_refine_ls_goodness_of_fit_ref 0.956
_refine_ls_hydrogen_treatment constr
_refine_ls_matrix_type full
_refine_ls_number_parameters 597
_refine_ls_number_reflns 12447
_refine_ls_number_restraints 66
_refine_ls_restrained_S_all 0.993
_refine_ls_R_factor_all 0.1510
_refine_ls_R_factor_gt 0.0692
_refine_ls_shift/su_max 0.053
_refine_ls_shift/su_mean 0.001
_refine_ls_structure_factor_coef Fsqd
_refine_ls_weighting_details
;
calc w=1/[\s^2^(Fo^2^)+(0.0900P)^2^+0.0000P] where P=(Fo^2^+2Fc^2^)/3
;
_refine_ls_weighting_scheme calc
_refine_ls_wR_factor_gt 0.1642
_refine_ls_wR_factor_ref 0.1918
_reflns_number_gt 6117
_reflns_number_total 12447
_reflns_threshold_expression >2sigma(I)
_cod_data_source_file c1dt10615e.txt
_cod_data_source_block 2_DBL9
_cod_database_code 7017003

loop_
_space_group_symop_id
_space_group_symop_operation_xyz
1 'x, y, z'
2 '-x, y+1/2, -z+1/2'
3 '-x, -y, -z'
4 'x, -y-1/2, z-1/2'

loop_
_atom_site_label
_atom_site_type_symbol
_atom_site_fract_x
_atom_site_fract_y
_atom_site_fract_z
_atom_site_U_iso_or_equiv
_atom_site_adp_type
_atom_site_occupancy
_atom_site_symmetry_multiplicity
_atom_site_calc_flag
_atom_site_refinement_flags
_atom_site_disorder_assembly
_atom_site_disorder_group
Co1 Co 1.00319(4) 0.610543(16) 0.80647(4) 0.02752(15) Uani 1 1 d . . .
O1 O 1.1462(2) 0.62402(8) 0.80580(19) 0.0335(6) Uani 1 1 d . . .
O2 O 0.9740(2) 0.63911(8) 0.68406(18) 0.0319(6) Uani 1 1 d . . .
O3 O 0.8645(2) 0.59077(8) 0.81194(18) 0.0304(6) Uani 1 1 d . . .
N1 N 1.0310(3) 0.56301(10) 0.7264(2) 0.0334(8) Uani 1 1 d . . .
N2 N 0.9678(3) 0.52982(10) 0.7206(2) 0.0374(8) Uani 1 1 d . . .
H2 H 0.9127 0.5276 0.7532 0.045 Uiso 1 1 calc R . .
N3 N 0.9776(2) 0.65993(10) 0.8793(2) 0.0291(7) Uani 1 1 d . . .
N4 N 1.0183(2) 0.66831(10) 0.9746(2) 0.0355(8) Uani 1 1 d . . .
H4 H 1.0527 0.6505 1.0122 0.043 Uiso 1 1 calc R . .
N5 N 1.0384(2) 0.58047(9) 0.9287(2) 0.0262(7) Uani 1 1 d . . .
N6 N 1.1379(2) 0.57243(10) 0.9603(2) 0.0282(7) Uani 1 1 d . . .
H6 H 1.1905 0.5800 0.9283 0.034 Uiso 1 1 calc R . .
C1 C 1.2014(3) 0.62036(12) 0.7243(3) 0.0338(9) Uani 1 1 d . A .
C2 C 1.1877(3) 0.58719(14) 0.6547(3) 0.0388(10) Uani 1 1 d . . .
C3 C 1.2484(4) 0.58418(19) 0.5711(3) 0.0575(14) Uani 1 1 d . A .
H3 H 1.2382 0.5618 0.5261 0.069 Uiso 1 1 calc R . .
C4 C 1.3226(4) 0.6136(2) 0.5542(3) 0.0691(18) Uani 1 1 d . . .
C5 C 1.3376(3) 0.6454(2) 0.6244(3) 0.0619(16) Uani 1 1 d . A .
H5 H 1.3894 0.6649 0.6143 0.074 Uiso 1 1 calc R . .
C6 C 1.2805(3) 0.65046(15) 0.7095(3) 0.0443(11) Uani 1 1 d . . .
C7 C 1.2992(3) 0.68689(15) 0.7846(4) 0.0522(13) Uani 1 1 d . A .
C8 C 1.3238(4) 0.67039(17) 0.8947(3) 0.0594(14) Uani 1 1 d . . .
H8C H 1.3385 0.6937 0.9395 0.089 Uiso 1 1 calc R A .
H8B H 1.3827 0.6521 0.8957 0.089 Uiso 1 1 calc R . .
H8A H 1.2655 0.6551 0.9168 0.089 Uiso 1 1 calc R . .
C9 C 1.2041(4) 0.71551(16) 0.7839(5) 0.0782(19) Uani 1 1 d . . .
H9A H 1.1460 0.6997 0.8045 0.117 Uiso 1 1 calc R A .
H9B H 1.1891 0.7263 0.7165 0.117 Uiso 1 1 calc R . .
H9C H 1.2175 0.7385 0.8301 0.117 Uiso 1 1 calc R . .
C10 C 1.3920(4) 0.71400(19) 0.7595(5) 0.0787(18) Uani 1 1 d . . .
H10C H 1.4009 0.7363 0.8082 0.118 Uiso 1 1 calc R A .
H10A H 1.3802 0.7257 0.6926 0.118 Uiso 1 1 calc R . .
H10B H 1.4531 0.6969 0.7618 0.118 Uiso 1 1 calc R . .
C11 C 1.3924(6) 0.6010(2) 0.4591(6) 0.044(2) Uiso 0.50 1 d PD A 1
C11A C 1.3760(6) 0.6244(3) 0.4544(6) 0.047(2) Uiso 0.50 1 d PD A 2
C12 C 1.4760(8) 0.6367(3) 0.4624(9) 0.062(3) Uiso 0.50 1 d PD A 1
H12B H 1.4427 0.6636 0.4648 0.092 Uiso 0.50 1 calc PR A 1
H12A H 1.5144 0.6352 0.4026 0.092 Uiso 0.50 1 calc PR A 1
H12C H 1.5221 0.6333 0.5217 0.092 Uiso 0.50 1 calc PR A 1
C12A C 1.4936(6) 0.6191(4) 0.4721(8) 0.054(3) Uiso 0.50 1 d PD A 2
H12F H 1.5204 0.6405 0.5177 0.080 Uiso 0.50 1 calc PR A 2
H12E H 1.5252 0.6214 0.4084 0.080 Uiso 0.50 1 calc PR A 2
H12D H 1.5086 0.5919 0.5012 0.080 Uiso 0.50 1 calc PR A 2
C13 C 1.3184(8) 0.6141(4) 0.3665(7) 0.065(3) Uiso 0.50 1 d PD A 1
H13A H 1.2630 0.5942 0.3581 0.098 Uiso 0.50 1 calc PR A 1
H13B H 1.3560 0.6147 0.3061 0.098 Uiso 0.50 1 calc PR A 1
H13C H 1.2907 0.6416 0.3784 0.098 Uiso 0.50 1 calc PR A 1
C13A C 1.3419(9) 0.5904(4) 0.3743(8) 0.071(3) Uiso 0.50 1 d PD A 2
H13E H 1.3607 0.5631 0.4002 0.106 Uiso 0.50 1 calc PR A 2
H13F H 1.3756 0.5955 0.3126 0.106 Uiso 0.50 1 calc PR A 2
H13D H 1.2685 0.5918 0.3606 0.106 Uiso 0.50 1 calc PR A 2
C14 C 1.4304(8) 0.5557(3) 0.4588(8) 0.069(3) Uiso 0.50 1 d PD A 1
H14C H 1.4664 0.5495 0.5228 0.104 Uiso 0.50 1 calc PR A 1
H14B H 1.4761 0.5520 0.4050 0.104 Uiso 0.50 1 calc PR A 1
H14A H 1.3725 0.5371 0.4482 0.104 Uiso 0.50 1 calc PR A 1
C14A C 1.3487(12) 0.6668(4) 0.4001(11) 0.114(5) Uiso 0.50 1 d PD A 2
H14D H 1.2768 0.6670 0.3782 0.170 Uiso 0.50 1 calc PR A 2
H14E H 1.3893 0.6699 0.3422 0.170 Uiso 0.50 1 calc PR A 2
H14F H 1.3631 0.6896 0.4465 0.170 Uiso 0.50 1 calc PR A 2
C15 C 1.1085(3) 0.55558(13) 0.6670(3) 0.0382(10) Uani 1 1 d . . .
C16 C 1.0904(4) 0.51557(14) 0.6223(3) 0.0500(13) Uani 1 1 d . . .
H16 H 1.1319 0.5022 0.5773 0.060 Uiso 1 1 calc R . .
C17 C 1.0016(4) 0.50021(13) 0.6570(3) 0.0454(12) Uani 1 1 d . . .
C18 C 0.9426(5) 0.46036(14) 0.6392(3) 0.0662(16) Uani 1 1 d . . .
H18C H 0.9650 0.4400 0.6897 0.099 Uiso 1 1 calc R . .
H18A H 0.9544 0.4497 0.5728 0.099 Uiso 1 1 calc R . .
H18B H 0.8703 0.4658 0.6436 0.099 Uiso 1 1 calc R . .
C21 C 0.9058(3) 0.66969(11) 0.6672(3) 0.0294(9) Uani 1 1 d . . .
C22 C 0.8811(3) 0.69855(12) 0.7443(3) 0.0292(8) Uani 1 1 d . . .
C23 C 0.8075(3) 0.73001(13) 0.7235(3) 0.0363(10) Uani 1 1 d . . .
H23 H 0.7919 0.7483 0.7754 0.044 Uiso 1 1 calc R . .
C24 C 0.7571(3) 0.73489(12) 0.6286(3) 0.0362(9) Uani 1 1 d . B .
C25 C 0.7856(3) 0.70685(12) 0.5530(3) 0.0342(9) Uani 1 1 d . . .
H25 H 0.7540 0.7099 0.4880 0.041 Uiso 1 1 calc R . .
C26 C 0.8576(3) 0.67482(12) 0.5685(3) 0.0322(9) Uani 1 1 d . . .
C27 C 0.8860(4) 0.64572(12) 0.4816(3) 0.0402(11) Uani 1 1 d . . .
C28 C 0.8587(4) 0.60002(12) 0.5071(3) 0.0522(13) Uani 1 1 d . . .
H28C H 0.8993 0.5912 0.5667 0.078 Uiso 1 1 calc R . .
H28A H 0.8731 0.5821 0.4510 0.078 Uiso 1 1 calc R . .
H28B H 0.7868 0.5982 0.5193 0.078 Uiso 1 1 calc R . .
C29 C 1.0023(3) 0.64962(14) 0.4649(3) 0.0436(11) Uani 1 1 d . . .
H29B H 1.0417 0.6411 0.5255 0.065 Uiso 1 1 calc R . .
H29C H 1.0183 0.6783 0.4494 0.065 Uiso 1 1 calc R . .
H29A H 1.0192 0.6319 0.4094 0.065 Uiso 1 1 calc R . .
C30 C 0.8260(4) 0.65624(13) 0.3809(3) 0.0478(12) Uani 1 1 d . . .
H30A H 0.8422 0.6360 0.3303 0.072 Uiso 1 1 calc R . .
H30C H 0.8449 0.6838 0.3590 0.072 Uiso 1 1 calc R . .
H30B H 0.7533 0.6555 0.3903 0.072 Uiso 1 1 calc R . .
C31 C 0.6768(3) 0.76934(15) 0.6060(3) 0.0572(14) Uani 1 1 d D . .
C32 C 0.6280(9) 0.7842(4) 0.7033(6) 0.037(3) Uiso 0.50 1 d PD B 1
H32A H 0.6001 0.7605 0.7372 0.056 Uiso 0.50 1 calc PR B 1
H32B H 0.5738 0.8039 0.6857 0.056 Uiso 0.50 1 calc PR B 1
H32C H 0.6797 0.7975 0.7477 0.056 Uiso 0.50 1 calc PR B 1
C32A C 0.6082(11) 0.7760(5) 0.6941(9) 0.074(6) Uiso 0.50 1 d PD B 2
H32D H 0.5790 0.7495 0.7127 0.112 Uiso 0.50 1 calc PR B 2
H32E H 0.5537 0.7952 0.6739 0.112 Uiso 0.50 1 calc PR B 2
H32F H 0.6485 0.7873 0.7512 0.112 Uiso 0.50 1 calc PR B 2
C33 C 0.7077(10) 0.8032(4) 0.5340(9) 0.086(4) Uiso 0.50 1 d PD B 1
H33C H 0.7675 0.8176 0.5629 0.129 Uiso 0.50 1 calc PR B 1
H33B H 0.6520 0.8229 0.5229 0.129 Uiso 0.50 1 calc PR B 1
H33A H 0.7233 0.7908 0.4704 0.129 Uiso 0.50 1 calc PR B 1
C33A C 0.7411(6) 0.8118(2) 0.5951(7) 0.038(2) Uiso 0.50 1 d PD B 2
H33E H 0.7876 0.8154 0.6540 0.058 Uiso 0.50 1 calc PR B 2
H33F H 0.6945 0.8353 0.5893 0.058 Uiso 0.50 1 calc PR B 2
H33D H 0.7797 0.8103 0.5354 0.058 Uiso 0.50 1 calc PR B 2
C34 C 0.5799(6) 0.7475(3) 0.5477(7) 0.047(2) Uiso 0.50 1 d PD B 1
H34B H 0.5989 0.7377 0.4826 0.071 Uiso 0.50 1 calc PR B 1
H34C H 0.5248 0.7676 0.5382 0.071 Uiso 0.50 1 calc PR B 1
H34A H 0.5574 0.7242 0.5870 0.071 Uiso 0.50 1 calc PR B 1
C34A C 0.6218(9) 0.7689(4) 0.4997(6) 0.082(4) Uiso 0.50 1 d PD B 2
H34E H 0.6721 0.7692 0.4494 0.122 Uiso 0.50 1 calc PR B 2
H34F H 0.5783 0.7932 0.4914 0.122 Uiso 0.50 1 calc PR B 2
H34D H 0.5805 0.7439 0.4917 0.122 Uiso 0.50 1 calc PR B 2
C35 C 0.9314(3) 0.69570(11) 0.8450(3) 0.0285(8) Uani 1 1 d . . .
C36 C 0.9428(3) 0.72598(13) 0.9227(3) 0.0408(10) Uani 1 1 d . . .
H36 H 0.9171 0.7533 0.9197 0.049 Uiso 1 1 calc R . .
C37 C 0.9980(3) 0.70831(14) 1.0033(3) 0.0461(11) Uani 1 1 d . . .
C38 C 1.0316(5) 0.72432(18) 1.1064(4) 0.0782(19) Uani 1 1 d . . .
H38A H 0.9852 0.7142 1.1548 0.117 Uiso 1 1 calc R . .
H38C H 1.0310 0.7545 1.1058 0.117 Uiso 1 1 calc R . .
H38B H 1.1002 0.7145 1.1248 0.117 Uiso 1 1 calc R . .
C41 C 0.8149(3) 0.58004(11) 0.8940(3) 0.0289(8) Uani 1 1 d . . .
C42 C 0.8673(3) 0.56709(11) 0.9866(3) 0.0253(8) Uani 1 1 d . . .
C43 C 0.8122(3) 0.55551(12) 1.0694(3) 0.0337(9) Uani 1 1 d . . .
H43 H 0.8484 0.5475 1.1294 0.040 Uiso 1 1 calc R . .
C44 C 0.7059(3) 0.55551(12) 1.0657(3) 0.0343(9) Uani 1 1 d . . .
C45 C 0.6556(3) 0.56683(12) 0.9736(3) 0.0360(9) Uani 1 1 d . . .
H45 H 0.5838 0.5663 0.9691 0.043 Uiso 1 1 calc R . .
C46 C 0.7051(3) 0.57887(12) 0.8875(3) 0.0318(9) Uani 1 1 d . . .
C47 C 0.6434(3) 0.58918(13) 0.7875(3) 0.0390(10) Uani 1 1 d . . .
C48 C 0.6743(4) 0.55907(15) 0.7031(3) 0.0529(13) Uani 1 1 d . . .
H48C H 0.7446 0.5643 0.6884 0.079 Uiso 1 1 calc R . .
H48B H 0.6302 0.5636 0.6429 0.079 Uiso 1 1 calc R . .
H48A H 0.6674 0.5305 0.7254 0.079 Uiso 1 1 calc R . .
C49 C 0.6612(4) 0.63445(14) 0.7568(4) 0.0531(13) Uani 1 1 d . . .
H49C H 0.6365 0.6530 0.8074 0.080 Uiso 1 1 calc R . .
H49A H 0.6248 0.6399 0.6925 0.080 Uiso 1 1 calc R . .
H49B H 0.7337 0.6391 0.7511 0.080 Uiso 1 1 calc R . .
C50 C 0.5273(3) 0.58342(16) 0.7967(4) 0.0613(15) Uani 1 1 d . . .
H50A H 0.5133 0.5546 0.8125 0.092 Uiso 1 1 calc R . .
H50B H 0.4911 0.5908 0.7335 0.092 Uiso 1 1 calc R . .
H50C H 0.5048 0.6012 0.8498 0.092 Uiso 1 1 calc R . .
C51 C 0.6498(3) 0.54145(15) 1.1595(3) 0.0433(11) Uani 1 1 d . . .
C52 C 0.5335(3) 0.54319(16) 1.1412(4) 0.0516(12) Uani 1 1 d . . .
H52B H 0.5018 0.5337 1.2010 0.077 Uiso 1 1 calc R . .
H52A H 0.5125 0.5253 1.0849 0.077 Uiso 1 1 calc R . .
H52C H 0.5126 0.5716 1.1262 0.077 Uiso 1 1 calc R . .
C53 C 0.6838(4) 0.56809(18) 1.2508(4) 0.0674(16) Uani 1 1 d . . .
H53A H 0.6506 0.5583 1.3094 0.101 Uiso 1 1 calc R . .
H53C H 0.6651 0.5969 1.2377 0.101 Uiso 1 1 calc R . .
H53B H 0.7573 0.5660 1.2631 0.101 Uiso 1 1 calc R . .
C54 C 0.6796(3) 0.49520(15) 1.1855(4) 0.0541(13) Uani 1 1 d . . .
H54C H 0.7533 0.4926 1.1922 0.081 Uiso 1 1 calc R . .
H54A H 0.6525 0.4771 1.1320 0.081 Uiso 1 1 calc R . .
H54B H 0.6512 0.4873 1.2483 0.081 Uiso 1 1 calc R . .
C55 C 0.9791(3) 0.56391(11) 0.9974(3) 0.0260(8) Uani 1 1 d . . .
C56 C 1.0443(3) 0.54494(12) 1.0734(3) 0.0290(8) Uani 1 1 d . . .
H56 H 1.0236 0.5308 1.1304 0.035 Uiso 1 1 calc R . .
C57 C 1.1434(3) 0.55099(12) 1.0484(3) 0.0283(8) Uani 1 1 d . . .
C58 C 1.2452(3) 0.53821(14) 1.0986(3) 0.0397(10) Uani 1 1 d . . .
H58C H 1.2450 0.5432 1.1704 0.060 Uiso 1 1 calc R . .
H58B H 1.2993 0.5543 1.0709 0.060 Uiso 1 1 calc R . .
H58A H 1.2567 0.5089 1.0867 0.060 Uiso 1 1 calc R . .

loop_
_atom_site_aniso_label
_atom_site_aniso_U_11
_atom_site_aniso_U_22
_atom_site_aniso_U_33
_atom_site_aniso_U_23
_atom_site_aniso_U_13
_atom_site_aniso_U_12
Co1 0.0350(3) 0.0237(3) 0.0241(3) -0.0006(2) 0.0036(2) 0.0022(2)
O1 0.0394(16) 0.0314(15) 0.0305(14) 0.0004(11) 0.0093(12) 0.0017(12)
O2 0.0448(17) 0.0192(13) 0.0319(14) -0.0003(11) 0.0038(12) 0.0074(12)
O3 0.0378(15) 0.0288(14) 0.0243(13) 0.0011(11) -0.0011(11) -0.0019(12)
N1 0.048(2) 0.0270(18) 0.0252(16) 0.0070(14) 0.0027(15) 0.0028(16)
N2 0.061(2) 0.0260(18) 0.0256(17) 0.0025(14) 0.0053(16) -0.0017(17)
N3 0.0302(18) 0.0349(19) 0.0220(16) -0.0018(13) 0.0010(13) -0.0007(14)
N4 0.038(2) 0.037(2) 0.0301(18) -0.0117(15) -0.0059(15) 0.0069(16)
N5 0.0196(16) 0.0301(17) 0.0288(16) -0.0047(13) 0.0013(13) 0.0021(13)
N6 0.0254(17) 0.0310(18) 0.0285(16) 0.0019(13) 0.0028(13) 0.0002(14)
C1 0.036(2) 0.037(2) 0.029(2) 0.0114(17) 0.0059(17) 0.0095(18)
C2 0.047(3) 0.050(3) 0.0204(19) 0.0073(18) 0.0079(18) 0.016(2)
C3 0.047(3) 0.101(4) 0.025(2) -0.002(2) 0.003(2) 0.016(3)
C4 0.033(3) 0.149(6) 0.025(2) 0.006(3) 0.001(2) 0.003(3)
C5 0.031(3) 0.114(5) 0.041(3) 0.030(3) 0.002(2) 0.000(3)
C6 0.027(2) 0.065(3) 0.041(2) 0.016(2) 0.0030(19) 0.007(2)
C7 0.027(2) 0.052(3) 0.078(4) 0.014(3) 0.011(2) -0.003(2)
C8 0.057(3) 0.071(4) 0.051(3) -0.009(3) 0.005(2) -0.005(3)
C9 0.044(3) 0.044(3) 0.148(6) 0.019(3) 0.010(3) -0.002(2)
C10 0.050(3) 0.085(4) 0.102(5) 0.016(4) 0.013(3) -0.015(3)
C15 0.057(3) 0.039(2) 0.0197(19) 0.0064(17) 0.0064(19) 0.022(2)
C16 0.088(4) 0.039(3) 0.023(2) 0.0000(19) 0.008(2) 0.025(3)
C17 0.093(4) 0.025(2) 0.0181(19) -0.0008(16) 0.004(2) 0.009(2)
C18 0.135(5) 0.030(3) 0.034(3) -0.006(2) 0.003(3) 0.000(3)
C21 0.039(2) 0.019(2) 0.031(2) 0.0005(15) 0.0063(17) 0.0016(17)
C22 0.032(2) 0.023(2) 0.033(2) 0.0006(16) 0.0064(17) -0.0003(16)
C23 0.042(2) 0.030(2) 0.038(2) -0.0032(18) 0.0070(19) 0.0001(19)
C24 0.039(2) 0.028(2) 0.042(2) 0.0020(18) 0.0029(19) 0.0071(18)
C25 0.041(2) 0.024(2) 0.037(2) 0.0068(17) -0.0051(18) -0.0032(18)
C26 0.044(2) 0.022(2) 0.031(2) 0.0019(16) 0.0036(18) -0.0025(18)
C27 0.069(3) 0.019(2) 0.031(2) 0.0007(16) -0.004(2) 0.000(2)
C28 0.092(4) 0.025(2) 0.039(2) -0.0005(18) -0.004(2) 0.002(2)
C29 0.068(3) 0.039(3) 0.025(2) -0.0023(18) 0.009(2) 0.013(2)
C30 0.081(4) 0.027(2) 0.034(2) 0.0007(18) -0.007(2) 0.001(2)
C31 0.061(3) 0.062(3) 0.047(3) 0.004(2) -0.006(2) 0.030(3)
C35 0.030(2) 0.024(2) 0.032(2) -0.0039(16) 0.0025(16) -0.0013(17)
C36 0.040(2) 0.033(2) 0.049(3) -0.014(2) -0.002(2) 0.0104(19)
C37 0.044(3) 0.047(3) 0.046(3) -0.025(2) -0.011(2) 0.013(2)
C38 0.094(4) 0.080(4) 0.055(3) -0.042(3) -0.036(3) 0.038(3)
C41 0.031(2) 0.025(2) 0.030(2) -0.0017(16) 0.0006(17) -0.0019(16)
C42 0.027(2) 0.0237(19) 0.0249(18) -0.0017(15) -0.0005(15) -0.0007(15)
C43 0.032(2) 0.036(2) 0.032(2) -0.0045(18) 0.0001(17) -0.0015(18)
C44 0.031(2) 0.031(2) 0.041(2) -0.0062(18) 0.0041(18) -0.0041(18)
C45 0.030(2) 0.030(2) 0.048(2) -0.0018(19) 0.0019(19) -0.0023(17)
C46 0.029(2) 0.023(2) 0.042(2) -0.0006(17) -0.0046(18) -0.0018(16)
C47 0.031(2) 0.036(2) 0.049(3) 0.012(2) -0.0101(19) -0.0052(19)
C48 0.062(3) 0.048(3) 0.046(3) 0.002(2) -0.026(2) -0.012(2)
C49 0.052(3) 0.036(3) 0.069(3) 0.018(2) -0.014(2) -0.006(2)
C50 0.044(3) 0.055(3) 0.082(4) 0.027(3) -0.020(3) -0.010(2)
C51 0.035(2) 0.054(3) 0.042(2) -0.006(2) 0.011(2) -0.011(2)
C52 0.032(2) 0.067(3) 0.057(3) 0.006(3) 0.009(2) 0.001(2)
C53 0.060(3) 0.096(4) 0.049(3) -0.014(3) 0.019(3) -0.027(3)
C54 0.037(3) 0.063(3) 0.063(3) 0.020(3) 0.008(2) -0.006(2)
C55 0.028(2) 0.024(2) 0.0257(18) -0.0031(15) 0.0032(16) -0.0023(16)
C56 0.035(2) 0.029(2) 0.0229(19) 0.0042(15) -0.0007(16) -0.0021(17)
C57 0.030(2) 0.026(2) 0.028(2) 0.0012(16) -0.0010(16) -0.0011(16)
C58 0.031(2) 0.045(3) 0.042(2) 0.003(2) -0.0040(19) 0.0051(19)

loop_
_atom_type_symbol
_atom_type_description
_atom_type_scat_dispersion_real
_atom_type_scat_dispersion_imag
_atom_type_scat_source
C C 0.0033 0.0016 'International Tables Vol C Tables 4.2.6.8 and 6.1.1.4'
H H 0.0000 0.0000 'International Tables Vol C Tables 4.2.6.8 and 6.1.1.4'
Co Co 0.3494 0.9721 'International Tables Vol C Tables 4.2.6.8 and 6.1.1.4'
N N 0.0061 0.0033 'International Tables Vol C Tables 4.2.6.8 and 6.1.1.4'
O O 0.0106 0.0060 'International Tables Vol C Tables 4.2.6.8 and 6.1.1.4'

loop_
_geom_angle_atom_site_label_1
_geom_angle_atom_site_label_2
_geom_angle_atom_site_label_3
_geom_angle
O1 Co1 O3 173.52(11)
O1 C1 C2 122.7(4)
O1 C1 C6 118.7(4)
O2 Co1 O1 91.78(11)
O2 Co1 O3 93.00(11)
O2 Co1 N1 86.71(12)
O2 Co1 N3 90.11(12)
O2 Co1 N5 177.42(12)
O2 C21 C22 122.3(3)
O2 C21 C26 119.3(3)
O3 C41 C42 122.6(3)
O3 C41 C46 119.3(3)
N1 Co1 O1 87.52(13)
N1 Co1 O3 88.39(13)
N1 Co1 N5 91.51(12)
N1 N2 H2 124.3
N1 N2 C17 111.3(4)
N1 C15 C2 120.5(4)
N1 C15 C16 107.0(4)
N2 N1 Co1 121.7(3)
N2 C17 C16 105.9(4)
N2 C17 C18 120.3(4)
N3 Co1 O1 91.03(12)
N3 Co1 O3 93.33(12)
N3 Co1 N1 176.46(13)
N3 Co1 N5 91.63(13)
N3 N4 H4 124.1
N3 N4 C37 111.7(3)
N3 C35 C22 121.7(3)
N3 C35 C36 108.0(3)
N4 N3 Co1 124.4(2)
N4 C37 C36 105.7(3)
N4 C37 C38 121.6(4)
N5 Co1 O1 86.29(12)
N5 Co1 O3 88.80(12)
N5 N6 H6 124.5
N5 C55 C42 121.5(3)
N5 C55 C56 107.7(3)
N6 N5 Co1 121.8(2)
N6 C57 C56 106.3(3)
N6 C57 C58 121.1(3)
C1 O1 Co1 123.9(2)
C1 C2 C15 120.6(3)
C1 C6 C7 120.3(4)
C2 C1 C6 118.6(4)
C2 C3 H3 119.4
C3 C2 C1 120.9(4)
C3 C2 C15 118.6(4)
C3 C4 C11 112.7(6)
C3 C4 C11A 129.8(5)
C4 C3 C2 121.2(5)
C4 C3 H3 119.4
C4 C5 H5 117.7
C4 C5 C6 124.5(5)
C4 C11 C12 102.6(7)
C4 C11A C14A 118.5(8)
C5 C4 C3 117.6(4)
C5 C4 C11 129.1(5)
C5 C4 C11A 110.6(6)
C5 C6 C1 117.2(5)
C5 C6 C7 122.5(4)
C6 C5 H5 117.7
C6 C7 C8 111.2(4)
C6 C7 C9 110.5(4)
C7 C8 H8C 109.5
C7 C8 H8B 109.5
C7 C8 H8A 109.5
C7 C9 H9A 109.5
C7 C9 H9B 109.5
C7 C9 H9C 109.5
C7 C10 H10C 109.5
C7 C10 H10A 109.5
C7 C10 H10B 109.5
H8C C8 H8B 109.5
H8C C8 H8A 109.5
H8B C8 H8A 109.5
C9 C7 C8 108.9(4)
H9A C9 H9B 109.5
H9A C9 H9C 109.5
H9B C9 H9C 109.5
C10 C7 C6 112.3(4)
C10 C7 C8 105.8(4)
C10 C7 C9 108.0(4)
H10C C10 H10A 109.5
H10C C10 H10B 109.5
H10A C10 H10B 109.5
C11A C4 C11 27.8(4)
C11A C12A H12F 109.5
C11A C12A H12E 109.5
C11A C12A H12D 109.5
C11A C13A H13E 109.5
C11A C13A H13F 109.5
C11A C13A H13D 109.5
C11A C14A H14D 109.5
C11A C14A H14E 109.5
C11A C14A H14F 109.5
C12A C11A C4 109.7(7)
C12A C11A C13A 105.2(8)
C12A C11A C14A 111.1(9)
H12F C12A H12E 109.5
H12F C12A H12D 109.5
H12E C12A H12D 109.5
C13 C11 C4 100.9(6)
C13 C11 C12 102.6(7)
C13A C11A C4 107.2(7)
C13A C11A C14A 104.1(9)
H13E C13A H13F 109.5
H13E C13A H13D 109.5
H13F C13A H13D 109.5
C14 C11 C4 115.3(7)
C14 C11 C12 117.5(8)
C14 C11 C13 115.7(8)
H14D C14A H14E 109.5
H14D C14A H14F 109.5
H14E C14A H14F 109.5
C15 N1 Co1 130.3(3)
C15 N1 N2 108.0(3)
C15 C16 H16 126.1
C16 C15 C2 132.5(4)
C16 C17 C18 133.8(4)
C17 N2 H2 124.3
C17 C16 C15 107.8(4)
C17 C16 H16 126.1
C17 C18 H18C 109.5
C17 C18 H18A 109.5
C17 C18 H18B 109.5
H18C C18 H18A 109.5
H18C C18 H18B 109.5
H18A C18 H18B 109.5
C21 O2 Co1 126.8(2)
C21 C22 C35 120.4(3)
C21 C26 C27 120.2(3)
C22 C23 H23 118.8
C23 C22 C21 120.3(4)
C23 C22 C35 119.2(3)
C23 C24 C25 116.1(4)
C23 C24 C31 122.3(4)
C24 C23 C22 122.4(4)
C24 C23 H23 118.8
C24 C25 H25 117.7
C24 C31 C32 111.7(5)
C24 C31 C33A 105.6(4)
C24 C31 C34 106.9(5)
C25 C24 C31 121.6(4)
C25 C26 C21 118.2(4)
C25 C26 C27 121.6(3)
C26 C21 C22 118.4(3)
C26 C25 C24 124.5(4)
C26 C25 H25 117.7
C26 C27 C28 109.8(3)
C26 C27 C29 109.9(3)
C27 C28 H28C 109.5
C27 C28 H28A 109.5
C27 C28 H28B 109.5
C27 C29 H29B 109.5
C27 C29 H29C 109.5
C27 C29 H29A 109.5
C27 C30 H30A 109.5
C27 C30 H30C 109.5
C27 C30 H30B 109.5
C28 C27 C29 110.3(4)
H28C C28 H28A 109.5
H28C C28 H28B 109.5
H28A C28 H28B 109.5
H29B C29 H29C 109.5
H29B C29 H29A 109.5
H29C C29 H29A 109.5
C30 C27 C26 112.4(3)
C30 C27 C28 106.5(3)
C30 C27 C29 107.9(3)
H30A C30 H30C 109.5
H30A C30 H30B 109.5
H30C C30 H30B 109.5
C31 C32 H32A 109.5
C31 C32 H32B 109.5
C31 C32 H32C 109.5
C31 C32A H32D 109.5
C31 C32A H32E 109.5
C31 C32A H32F 109.5
C31 C33 H33C 109.5
C31 C33 H33B 109.5
C31 C33 H33A 109.5
C31 C33A H33E 109.5
C31 C33A H33F 109.5
C31 C33A H33D 109.5
C31 C34 H34B 109.5
C31 C34 H34C 109.5
C31 C34 H34A 109.5
C31 C34A H34E 109.5
C31 C34A H34F 109.5
C31 C34A H34D 109.5
C32 C31 C33A 93.5(6)
C32 C31 C34 100.5(7)
C32A C31 C24 112.1(7)
C32A C31 C32 14.3(9)
C32A C31 C33A 106.6(8)
C32A C31 C34 86.9(7)
C32A C31 C34A 115.9(8)
H32D C32A H32E 109.5
H32D C32A H32F 109.5
H32E C32A H32F 109.5
C33 C31 C24 115.4(6)
C33 C31 C32 116.4(7)
C33 C31 C32A 125.0(9)
C33 C31 C33A 34.7(5)
C33 C31 C34 104.0(7)
C33 C31 C34A 63.8(7)
H33E C33A H33F 109.5
H33E C33A H33D 109.5
H33F C33A H33D 109.5
C34 C31 C33A 136.5(5)
C34A C31 C24 116.3(6)
C34A C31 C32 124.9(7)
C34A C31 C33A 98.2(6)
C34A C31 C34 41.0(5)
H34E C34A H34F 109.5
H34E C34A H34D 109.5
H34F C34A H34D 109.5
C35 N3 Co1 128.4(2)
C35 N3 N4 106.4(3)
C35 C36 H36 126.0
C36 C35 C22 130.2(4)
C36 C37 C38 132.7(4)
C37 N4 H4 124.1
C37 C36 C35 108.0(4)
C37 C36 H36 126.0
C37 C38 H38A 109.5
C37 C38 H38C 109.5
C37 C38 H38B 109.5
H38A C38 H38C 109.5
H38A C38 H38B 109.5
H38C C38 H38B 109.5
C41 O3 Co1 128.1(2)
C41 C42 C55 121.7(3)
C41 C46 C47 120.9(3)
C42 C41 C46 117.9(3)
C42 C43 H43 118.8
C43 C42 C41 120.5(3)
C43 C42 C55 117.7(3)
C43 C44 C45 116.5(4)
C43 C44 C51 119.7(4)
C44 C43 C42 122.4(4)
C44 C43 H43 118.8
C44 C45 H45 117.8
C44 C45 C46 124.5(4)
C44 C51 C54 109.1(4)
C45 C44 C51 123.8(4)
C45 C46 C41 118.1(3)
C45 C46 C47 121.0(3)
C46 C45 H45 117.8
C46 C47 C48 109.9(3)
C47 C48 H48C 109.5
C47 C48 H48B 109.5
C47 C48 H48A 109.5
C47 C49 H49C 109.5
C47 C49 H49A 109.5
C47 C49 H49B 109.5
C47 C50 H50A 109.5
C47 C50 H50B 109.5
C47 C50 H50C 109.5
H48C C48 H48B 109.5
H48C C48 H48A 109.5
H48B C48 H48A 109.5
C49 C47 C46 110.6(3)
C49 C47 C48 110.2(4)
C49 C47 C50 107.6(4)
H49C C49 H49A 109.5
H49C C49 H49B 109.5
H49A C49 H49B 109.5
C50 C47 C46 111.8(3)
C50 C47 C48 106.6(4)
H50A C50 H50B 109.5
H50A C50 H50C 109.5
H50B C50 H50C 109.5
C51 C52 H52B 109.5
C51 C52 H52A 109.5
C51 C52 H52C 109.5
C51 C53 H53A 109.5
C51 C53 H53C 109.5
C51 C53 H53B 109.5
C51 C54 H54C 109.5
C51 C54 H54A 109.5
C51 C54 H54B 109.5
C52 C51 C44 112.3(4)
C52 C51 C54 107.5(4)
H52B C52 H52A 109.5
H52B C52 H52C 109.5
H52A C52 H52C 109.5
C53 C51 C44 110.2(3)
C53 C51 C52 110.1(4)
C53 C51 C54 107.4(4)
H53A C53 H53C 109.5
H53A C53 H53B 109.5
H53C C53 H53B 109.5
H54C C54 H54A 109.5
H54C C54 H54B 109.5
H54A C54 H54B 109.5
C55 N5 Co1 130.9(2)
C55 N5 N6 107.3(3)
C55 C56 H56 126.2
C56 C55 C42 130.8(3)
C56 C57 C58 132.5(3)
C57 N6 N5 111.0(3)
C57 N6 H6 124.5
C57 C56 C55 107.6(3)
C57 C56 H56 126.2
C57 C58 H58C 109.5
C57 C58 H58B 109.5
C57 C58 H58A 109.5
H58C C58 H58B 109.5
H58C C58 H58A 109.5
H58B C58 H58A 109.5

loop_
_geom_bond_atom_site_label_1
_geom_bond_atom_site_label_2
_geom_bond_distance
Co1 O1 1.906(3)
Co1 O2 1.869(2)
Co1 O3 1.913(3)
Co1 N1 1.891(3)
Co1 N3 1.882(3)
Co1 N5 1.904(3)
O1 C1 1.334(4)
O2 C21 1.325(4)
O3 C41 1.338(4)
N1 N2 1.336(4)
N1 C15 1.335(5)
N2 H2 0.8600
N2 C17 1.353(5)
N3 N4 1.357(4)
N3 C35 1.350(5)
N4 H4 0.8600
N4 C37 1.358(5)
N5 N6 1.357(4)
N5 C55 1.333(4)
N6 H6 0.8600
N6 C57 1.344(4)
C1 C2 1.401(6)
C1 C6 1.427(6)
C2 C3 1.397(6)
C2 C15 1.455(6)
C3 H3 0.9300
C3 C4 1.372(8)
C4 C5 1.377(8)
C4 C11 1.641(10)
C4 C11A 1.563(10)
C5 H5 0.9300
C5 C6 1.391(6)
C6 C7 1.533(7)
C7 C8 1.556(7)
C7 C9 1.534(6)
C7 C10 1.535(6)
C8 H8C 0.9600
C8 H8B 0.9600
C8 H8A 0.9600
C9 H9A 0.9600
C9 H9B 0.9600
C9 H9C 0.9600
C10 H10C 0.9600
C10 H10A 0.9600
C10 H10B 0.9600
C11 C12 1.570(7)
C11 C13 1.562(7)
C11 C14 1.523(7)
C11A C12A 1.540(7)
C11A C13A 1.555(7)
C11A C14A 1.556(7)
C12 H12B 0.9600
C12 H12A 0.9600
C12 H12C 0.9600
C12A H12F 0.9600
C12A H12E 0.9600
C12A H12D 0.9600
C13 H13A 0.9600
C13 H13B 0.9600
C13 H13C 0.9600
C13A H13E 0.9600
C13A H13F 0.9600
C13A H13D 0.9600
C14 H14C 0.9600
C14 H14B 0.9600
C14 H14A 0.9600
C14A H14D 0.9600
C14A H14E 0.9600
C14A H14F 0.9600
C15 C16 1.415(6)
C16 H16 0.9300
C16 C17 1.358(7)
C17 C18 1.492(6)
C18 H18C 0.9600
C18 H18A 0.9600
C18 H18B 0.9600
C21 C22 1.420(5)
C21 C26 1.417(5)
C22 C23 1.398(5)
C22 C35 1.445(5)
C23 H23 0.9300
C23 C24 1.383(5)
C24 C25 1.404(5)
C24 C31 1.529(6)
C25 H25 0.9300
C25 C26 1.390(5)
C26 C27 1.535(5)
C27 C28 1.538(5)
C27 C29 1.545(6)
C27 C30 1.533(5)
C28 H28C 0.9600
C28 H28A 0.9600
C28 H28B 0.9600
C29 H29B 0.9600
C29 H29C 0.9600
C29 H29A 0.9600
C30 H30A 0.9600
C30 H30C 0.9600
C30 H30B 0.9600
C31 C32 1.540(6)
C31 C32A 1.522(7)
C31 C33 1.507(7)
C31 C33A 1.599(6)
C31 C34 1.591(6)
C31 C34A 1.531(7)
C32 H32A 0.9600
C32 H32B 0.9600
C32 H32C 0.9600
C32A H32D 0.9600
C32A H32E 0.9600
C32A H32F 0.9600
C33 H33C 0.9600
C33 H33B 0.9600
C33 H33A 0.9600
C33A H33E 0.9600
C33A H33F 0.9600
C33A H33D 0.9600
C34 H34B 0.9600
C34 H34C 0.9600
C34 H34A 0.9600
C34A H34E 0.9600
C34A H34F 0.9600
C34A H34D 0.9600
C35 C36 1.407(5)
C36 H36 0.9300
C36 C37 1.364(6)
C37 C38 1.489(6)
C38 H38A 0.9600
C38 H38C 0.9600
C38 H38B 0.9600
C41 C42 1.419(5)
C41 C46 1.423(5)
C42 C43 1.392(5)
C42 C55 1.453(5)
C43 H43 0.9300
C43 C44 1.377(5)
C44 C45 1.389(5)
C44 C51 1.541(6)
C45 H45 0.9300
C45 C46 1.393(5)
C46 C47 1.534(5)
C47 C48 1.540(6)
C47 C49 1.517(6)
C47 C50 1.530(6)
C48 H48C 0.9600
C48 H48B 0.9600
C48 H48A 0.9600
C49 H49C 0.9600
C49 H49A 0.9600
C49 H49B 0.9600
C50 H50A 0.9600
C50 H50B 0.9600
C50 H50C 0.9600
C51 C52 1.515(6)
C51 C53 1.514(6)
C51 C54 1.554(6)
C52 H52B 0.9600
C52 H52A 0.9600
C52 H52C 0.9600
C53 H53A 0.9600
C53 H53C 0.9600
C53 H53B 0.9600
C54 H54C 0.9600
C54 H54A 0.9600
C54 H54B 0.9600
C55 C56 1.406(5)
C56 H56 0.9300
C56 C57 1.362(5)
C57 C58 1.497(5)
C58 H58C 0.9600
C58 H58B 0.9600
C58 H58A 0.9600

loop_
_geom_hbond_atom_site_label_D
_geom_hbond_atom_site_label_H
_geom_hbond_atom_site_label_A
_geom_hbond_distance_DH
_geom_hbond_distance_HA
_geom_hbond_distance_DA
_geom_hbond_angle_DHA
N2 H2 O3 0.86 2.26 2.685(4) 110.8
N6 H6 O1 0.86 2.19 2.623(4) 111.3
